data_2107259
loop_
_publ_author_name
'Lawson, A.C.jr.'
'Roof, R.B.jr.'
'Jorgensen, J.D.'
'Schirber, J.E.'
'Morosin, B.'

_publ_section_title
;
 Structure of N D4 F - II
;
_journal_name_full 'Acta Crystallographica B (39,1983-)'
_journal_page_first 212
_journal_page_last 218
_journal_volume 45
_journal_year 1989
_chemical_formula_sum 'D4 F N'
_chemical_name_systematic '(N D4) F'
_space_group_IT_number 186
_symmetry_space_group_name_Hall 'P 6c -2c'
_symmetry_space_group_name_H-M 'P 63 m c'
_cell_angle_alpha 90
_cell_angle_beta 90
_cell_angle_gamma 120
_cell_formula_units_Z 2
_cell_length_a 4.436
_cell_length_b 4.436
_cell_length_c 7.158
_cell_volume 121.985
_citation_journal_id_ASTM ASBSDK
_cod_data_source_file Lawson_ASBSDK_1989_764.cif
_cod_data_source_block D4F1N1
_cod_original_cell_volume 121.9847
_cod_original_formula_sum 'D4 F1 N1'
_cod_database_code 2107259

loop_
_symmetry_equiv_pos_as_xyz
x,y,z
x-y,x,z+1/2
-y,x-y,z
-x,-y,z+1/2
-x+y,-x,z
y,-x+y,z+1/2
y,x,z+1/2
-x+y,y,z
-x,-x+y,z+1/2
-y,-x,z
x-y,-y,z+1/2
x,x-y,z

loop_
_atom_site_label
_atom_site_type_symbol
_atom_site_fract_x
_atom_site_fract_y
_atom_site_fract_z
_atom_site_occupancy
_atom_site_U_iso_or_equiv
N1 N-3 0.3333 0.6667 0.3735 1 0.0
D1 D+1 0.3333 0.6667 0.2308 1 0.0
D2 D+1 0.4583 -0.4583 0.4214 1 0.0
F1 F-1 0.3333 0.6667 0 1 0.0
